data_4338254
loop_
_publ_author_name
'Kumar, Ashish'
'Dubey, Mrigendra'
'Pandey, Rampal'
'Gupta, Rakesh Kumar'
'Kumar, Amit'
'Kalita, Alok Ch'
'Pandey, Daya Shankar'

_publ_section_title
;
 A Schiff Base and Its Copper(II) Complex as a Highly Selective
 Chemodosimeter for Mercury(II) Involving Preferential Hydrolysis of
 Aldimine over an Ester Group.
;
_journal_issue 10
_journal_name_full 'Inorganic chemistry'
_journal_page_first 4944
_journal_page_last 4955
_journal_paper_doi 10.1021/ic403149b
_journal_volume 53
_journal_year 2014
_chemical_formula_moiety 'C38 H36 Cu N2 O10'
_chemical_formula_sum 'C38 H36 Cu N2 O10'
_chemical_formula_weight 744.23
_chemical_name_systematic
;
 ?
;
_space_group_IT_number 14
_symmetry_cell_setting monoclinic
_symmetry_space_group_name_Hall '-P 2ybc'
_symmetry_space_group_name_H-M 'P 1 21/c 1'
_atom_sites_solution_hydrogens geom
_atom_sites_solution_primary direct
_atom_sites_solution_secondary difmap
_audit_creation_method SHELXL-97
_cell_angle_alpha 90.00
_cell_angle_beta 90.468(11)
_cell_angle_gamma 90.00
_cell_formula_units_Z 2
_cell_length_a 14.870(10)
_cell_length_b 7.459(6)
_cell_length_c 14.326(9)
_cell_measurement_reflns_used 2384
_cell_measurement_temperature 150(2)
_cell_measurement_theta_max 25.3
_cell_measurement_theta_min 2.7
_cell_volume 1588.9(19)
_computing_cell_refinement 'CrystalClear-SM Expert 2.0 r4'
_computing_data_collection 'CrystalClear-SM Expert 2.0 r4 (Rigaku, 2009)'
_computing_data_reduction 'CrystalClear-SM Expert 2.0 r4'
_computing_molecular_graphics 'CrystalStructure 4.0 (Rigaku, 2010)'
_computing_publication_material 'CrystalStructure 4.0'
_computing_structure_refinement 'SHELXL97 (Sheldrick, 2008)'
_computing_structure_solution 'SHELXS86 (Sheldrick, 1985)'
_diffrn_ambient_temperature 150(2)
_diffrn_detector_area_resol_mean 28.5714
_diffrn_measured_fraction_theta_full 0.997
_diffrn_measured_fraction_theta_max 0.997
_diffrn_measurement_device_type 'Rigaku Saturn724+'
_diffrn_measurement_method \w
_diffrn_radiation_monochromator graphite
_diffrn_radiation_source 'fine-focus sealed tube'
_diffrn_radiation_type MoK\a
_diffrn_radiation_wavelength 0.71075
_diffrn_reflns_av_R_equivalents 0.0572
_diffrn_reflns_av_sigmaI/netI 0.0586
_diffrn_reflns_limit_h_max 17
_diffrn_reflns_limit_h_min -17
_diffrn_reflns_limit_k_max 6
_diffrn_reflns_limit_k_min -8
_diffrn_reflns_limit_l_max 17
_diffrn_reflns_limit_l_min -16
_diffrn_reflns_number 11476
_diffrn_reflns_theta_full 25.00
_diffrn_reflns_theta_max 25.00
_diffrn_reflns_theta_min 2.74
_exptl_absorpt_coefficient_mu 0.756
_exptl_absorpt_correction_T_max 0.9850
_exptl_absorpt_correction_T_min 0.9420
_exptl_absorpt_correction_type multi-scan
_exptl_absorpt_process_details 'NUMABS (Rigaku, 1999)'
_exptl_crystal_colour yellow
_exptl_crystal_density_diffrn 1.556
_exptl_crystal_density_method 'not measured'
_exptl_crystal_description Block
_exptl_crystal_F_000 774
_exptl_crystal_size_max 0.08
_exptl_crystal_size_mid 0.04
_exptl_crystal_size_min 0.02
_refine_diff_density_max 0.929
_refine_diff_density_min -1.323
_refine_diff_density_rms 0.116
_refine_ls_extinction_method none
_refine_ls_goodness_of_fit_ref 1.132
_refine_ls_hydrogen_treatment constr
_refine_ls_matrix_type full
_refine_ls_number_parameters 232
_refine_ls_number_reflns 2787
_refine_ls_number_restraints 23
_refine_ls_restrained_S_all 1.170
_refine_ls_R_factor_all 0.1005
_refine_ls_R_factor_gt 0.0881
_refine_ls_shift/su_max 0.000
_refine_ls_shift/su_mean 0.000
_refine_ls_structure_factor_coef Fsqd
_refine_ls_weighting_details 'calc w=1/[\s^2^(Fo^2^)+(0.1125P)^2^+5.9612P] where P=(Fo^2^+2Fc^2^)/3'
_refine_ls_weighting_scheme calc
_refine_ls_wR_factor_gt 0.2255
_refine_ls_wR_factor_ref 0.2355
_reflns_number_gt 2483
_reflns_number_total 2787
_reflns_threshold_expression >2sigma(I)
_cod_data_source_file ic403149b_si_002.cif
_cod_data_source_block 1
_cod_depositor_comments
;
The following automatic conversions were performed:

'_exptl_absorpt_correction_type' value 'Multi-scan' changed to
'multi-scan' according to
/usr/data/users/saulius/crontab/automatic-downloads/rss-feeds/ACS/lib/dictionaries/cif_core.dic
dictionary named 'cif_core.dic' version 2.4.2 from 2011-04-26.

Automatic conversion script
Id: cif_fix_values 2281 2013-09-26 08:29:07Z andrius 

 Adding full bibliography for 4338253--4338254.cif.
;
_cod_original_sg_symbol_H-M 'P 21/c'
_cod_database_code 4338254

loop_
_symmetry_equiv_pos_as_xyz
'x, y, z'
'-x, y+1/2, -z+1/2'
'-x, -y, -z'
'x, -y-1/2, z-1/2'

loop_
_atom_site_label
_atom_site_type_symbol
_atom_site_fract_x
_atom_site_fract_y
_atom_site_fract_z
_atom_site_U_iso_or_equiv
_atom_site_adp_type
_atom_site_occupancy
_atom_site_symmetry_multiplicity
_atom_site_calc_flag
_atom_site_refinement_flags
Cu1 Cu 0.5000 -0.5000 1.0000 0.0244(4) Uani 1 2 d S
O1 O 0.3210(3) -0.0707(6) 1.2572(3) 0.0379(12) Uani 1 1 d .
O2 O 0.1863(3) -0.1565(6) 1.3129(3) 0.0369(11) Uani 1 1 d .
O3 O 0.0426(4) -0.7246(9) 1.2028(5) 0.079(2) Uani 1 1 d .
O4 O 0.1258(3) -0.9060(6) 1.1182(3) 0.0433(12) Uani 1 1 d U
O5 O 0.6029(3) -0.6457(6) 1.0157(3) 0.0316(10) Uani 1 1 d .
N7 N 0.4320(3) -0.6378(6) 1.0983(3) 0.0244(11) Uani 1 1 d .
C1 C 0.3468(4) -0.5794(8) 1.1328(4) 0.0246(13) Uani 1 1 d .
C2 C 0.3396(4) -0.4099(8) 1.1730(4) 0.0264(13) Uani 1 1 d .
H2 H 0.3898 -0.3310 1.1728 0.032 Uiso 1 1 calc R
C3 C 0.2603(4) -0.3563(8) 1.2129(4) 0.0276(14) Uani 1 1 d .
C4 C 0.1865(5) -0.4675(9) 1.2101(4) 0.0325(15) Uani 1 1 d .
H4 H 0.1317 -0.4299 1.2375 0.039 Uiso 1 1 calc R
C5 C 0.1919(4) -0.6357(8) 1.1673(4) 0.0290(14) Uani 1 1 d .
C6 C 0.2728(4) -0.6911(8) 1.1291(4) 0.0267(14) Uani 1 1 d .
H6 H 0.2772 -0.8055 1.1004 0.032 Uiso 1 1 calc R
C7 C 0.2615(5) -0.1774(9) 1.2617(4) 0.0334(15) Uani 1 1 d .
C8 C 0.1870(7) 0.0060(10) 1.3703(6) 0.060(2) Uani 1 1 d DU
H8A H 0.2381 0.0018 1.4150 0.072 Uiso 1 1 calc R
H8B H 0.1945 0.1127 1.3300 0.072 Uiso 1 1 calc R
C9 C 0.1031(10) 0.019(2) 1.4209(11) 0.125(5) Uani 1 1 d DU
H9A H 0.1036 0.1278 1.4594 0.188 Uiso 1 1 calc R
H9B H 0.0962 -0.0862 1.4611 0.188 Uiso 1 1 calc R
H9C H 0.0527 0.0248 1.3764 0.188 Uiso 1 1 calc R
C10 C 0.1115(5) -0.7552(10) 1.1656(5) 0.0382(16) Uani 1 1 d .
C11 C 0.0528(8) -1.0346(14) 1.1209(8) 0.079(2) Uani 1 1 d DU
H11A H -0.0045 -0.9749 1.1040 0.095 Uiso 1 1 calc R
H11B H 0.0472 -1.0838 1.1848 0.095 Uiso 1 1 calc R
C12 C 0.0711(10) -1.1795(18) 1.0551(9) 0.115(3) Uani 1 1 d DU
H12A H 0.0219 -1.2668 1.0567 0.172 Uiso 1 1 calc R
H12B H 0.1276 -1.2388 1.0725 0.172 Uiso 1 1 calc R
H12C H 0.0761 -1.1302 0.9920 0.172 Uiso 1 1 calc R
C13 C 0.4569(4) -0.7974(8) 1.1255(4) 0.0246(13) Uani 1 1 d .
H13 H 0.4161 -0.8602 1.1643 0.030 Uiso 1 1 calc R
C14 C 0.5386(4) -0.8884(7) 1.1033(4) 0.0235(13) Uani 1 1 d .
C15 C 0.6087(4) -0.8081(8) 1.0508(4) 0.0263(14) Uani 1 1 d .
C16 C 0.6881(4) -0.9067(9) 1.0385(4) 0.0291(14) Uani 1 1 d .
H16 H 0.7363 -0.8552 1.0046 0.035 Uiso 1 1 calc R
C17 C 0.6975(5) -1.0759(9) 1.0745(4) 0.0346(16) Uani 1 1 d .
H17 H 0.7523 -1.1387 1.0652 0.042 Uiso 1 1 calc R
C18 C 0.6282(5) -1.1594(8) 1.1251(4) 0.0337(15) Uani 1 1 d .
H18 H 0.6350 -1.2779 1.1484 0.040 Uiso 1 1 calc R
C19 C 0.5514(5) -1.0646(8) 1.1393(4) 0.0299(15) Uani 1 1 d .
H19 H 0.5046 -1.1178 1.1745 0.036 Uiso 1 1 calc R

loop_
_atom_site_aniso_label
_atom_site_aniso_U_11
_atom_site_aniso_U_22
_atom_site_aniso_U_33
_atom_site_aniso_U_23
_atom_site_aniso_U_13
_atom_site_aniso_U_12
Cu1 0.0308(6) 0.0193(6) 0.0232(6) 0.0051(4) 0.0068(4) 0.0008(4)
O1 0.048(3) 0.022(2) 0.043(3) 0.000(2) 0.010(2) -0.009(2)
O2 0.041(3) 0.027(2) 0.043(3) -0.008(2) 0.010(2) 0.002(2)
O3 0.048(4) 0.072(4) 0.116(6) -0.042(4) 0.037(4) -0.021(3)
O4 0.046(3) 0.034(3) 0.051(3) -0.009(2) 0.013(2) -0.012(2)
O5 0.035(3) 0.024(2) 0.036(2) 0.0088(19) 0.0079(19) 0.0034(19)
N7 0.029(3) 0.019(2) 0.025(3) 0.000(2) 0.004(2) -0.003(2)
C1 0.032(3) 0.026(3) 0.016(3) 0.004(2) 0.009(2) 0.003(3)
C2 0.034(4) 0.022(3) 0.023(3) 0.005(3) 0.006(2) -0.005(3)
C3 0.035(4) 0.021(3) 0.027(3) 0.002(3) 0.006(3) 0.000(3)
C4 0.036(4) 0.034(4) 0.028(3) -0.004(3) 0.007(3) 0.003(3)
C5 0.034(4) 0.028(3) 0.026(3) -0.001(3) 0.004(3) -0.003(3)
C6 0.037(4) 0.024(3) 0.019(3) 0.003(2) 0.004(2) -0.007(3)
C7 0.049(4) 0.025(3) 0.027(3) 0.005(3) 0.006(3) 0.006(3)
C8 0.099(6) 0.029(4) 0.052(5) -0.017(4) -0.007(4) 0.012(4)
C9 0.125(5) 0.126(5) 0.125(5) -0.0006(11) 0.0024(11) 0.0000(11)
C10 0.037(4) 0.040(4) 0.038(4) -0.006(3) 0.012(3) -0.001(3)
C11 0.070(3) 0.082(3) 0.086(3) 0.018(2) -0.002(3) -0.023(3)
C12 0.115(3) 0.114(3) 0.114(3) -0.0031(11) 0.0017(11) 0.0009(11)
C13 0.032(3) 0.022(3) 0.020(3) 0.002(2) 0.008(2) -0.006(3)
C14 0.036(4) 0.017(3) 0.017(3) 0.000(2) -0.001(2) 0.000(3)
C15 0.039(4) 0.021(3) 0.019(3) 0.001(2) 0.004(3) 0.001(3)
C16 0.029(4) 0.031(3) 0.027(3) 0.005(3) 0.006(3) 0.008(3)
C17 0.046(4) 0.031(3) 0.027(3) -0.007(3) 0.000(3) 0.011(3)
C18 0.052(4) 0.020(3) 0.029(3) 0.001(3) 0.000(3) 0.004(3)
C19 0.046(4) 0.022(3) 0.021(3) -0.001(3) 0.003(3) -0.002(3)

loop_
_atom_type_symbol
_atom_type_description
_atom_type_scat_dispersion_real
_atom_type_scat_dispersion_imag
_atom_type_scat_source
C C 0.0033 0.0016 'International Tables Vol C Tables 4.2.6.8 and 6.1.1.4'
H H 0.0000 0.0000 'International Tables Vol C Tables 4.2.6.8 and 6.1.1.4'
Cu Cu 0.3201 1.2651 'International Tables Vol C Tables 4.2.6.8 and 6.1.1.4'
N N 0.0061 0.0033 'International Tables Vol C Tables 4.2.6.8 and 6.1.1.4'
O O 0.0106 0.0060 'International Tables Vol C Tables 4.2.6.8 and 6.1.1.4'

loop_
_geom_angle_atom_site_label_1
_geom_angle_atom_site_label_2
_geom_angle_atom_site_label_3
_geom_angle
_geom_angle_site_symmetry_1
_geom_angle_site_symmetry_3
O5 Cu1 O5 180.000(1) . 3_647
O5 Cu1 N7 88.1(2) . 3_647
O5 Cu1 N7 91.9(2) 3_647 3_647
O5 Cu1 N7 91.9(2) . .
O5 Cu1 N7 88.1(2) 3_647 .
N7 Cu1 N7 180.000(1) 3_647 .
C7 O2 C8 113.5(6) . .
C10 O4 C11 115.0(7) . .
C15 O5 Cu1 128.8(4) . .
C13 N7 C1 115.0(5) . .
C13 N7 Cu1 122.0(4) . .
C1 N7 Cu1 122.3(4) . .
C6 C1 C2 120.0(6) . .
C6 C1 N7 120.7(5) . .
C2 C1 N7 119.3(5) . .
C3 C2 C1 120.3(6) . .
C3 C2 H2 119.8 . .
C1 C2 H2 119.8 . .
C2 C3 C4 120.0(6) . .
C2 C3 C7 116.4(6) . .
C4 C3 C7 123.6(6) . .
C3 C4 C5 120.3(6) . .
C3 C4 H4 119.8 . .
C5 C4 H4 119.8 . .
C6 C5 C4 119.5(6) . .
C6 C5 C10 120.9(6) . .
C4 C5 C10 119.6(6) . .
C1 C6 C5 119.9(6) . .
C1 C6 H6 120.1 . .
C5 C6 H6 120.1 . .
O1 C7 O2 124.8(6) . .
O1 C7 C3 124.9(6) . .
O2 C7 C3 110.4(6) . .
C9 C8 O2 109.5(9) . .
C9 C8 H8A 109.8 . .
O2 C8 H8A 109.8 . .
C9 C8 H8B 109.8 . .
O2 C8 H8B 109.8 . .
H8A C8 H8B 108.2 . .
C8 C9 H9A 109.5 . .
C8 C9 H9B 109.5 . .
H9A C9 H9B 109.5 . .
C8 C9 H9C 109.5 . .
H9A C9 H9C 109.5 . .
H9B C9 H9C 109.5 . .
O3 C10 O4 122.5(7) . .
O3 C10 C5 125.1(7) . .
O4 C10 C5 112.4(6) . .
O4 C11 C12 109.2(10) . .
O4 C11 H11A 109.8 . .
C12 C11 H11A 109.8 . .
O4 C11 H11B 109.8 . .
C12 C11 H11B 109.8 . .
H11A C11 H11B 108.3 . .
C11 C12 H12A 109.5 . .
C11 C12 H12B 109.5 . .
H12A C12 H12B 109.5 . .
C11 C12 H12C 109.5 . .
H12A C12 H12C 109.5 . .
H12B C12 H12C 109.5 . .
N7 C13 C14 127.3(6) . .
N7 C13 H13 116.4 . .
C14 C13 H13 116.4 . .
C19 C14 C15 118.9(6) . .
C19 C14 C13 118.0(6) . .
C15 C14 C13 123.1(5) . .
O5 C15 C16 119.2(6) . .
O5 C15 C14 123.0(6) . .
C16 C15 C14 117.8(5) . .
C17 C16 C15 121.3(6) . .
C17 C16 H16 119.4 . .
C15 C16 H16 119.4 . .
C16 C17 C18 121.8(6) . .
C16 C17 H17 119.1 . .
C18 C17 H17 119.1 . .
C19 C18 C17 117.8(6) . .
C19 C18 H18 121.1 . .
C17 C18 H18 121.1 . .
C18 C19 C14 122.4(6) . .
C18 C19 H19 118.8 . .
C14 C19 H19 118.8 . .

loop_
_geom_bond_atom_site_label_1
_geom_bond_atom_site_label_2
_geom_bond_distance
_geom_bond_site_symmetry_2
Cu1 O5 1.889(4) .
Cu1 O5 1.889(4) 3_647
Cu1 N7 2.021(5) 3_647
Cu1 N7 2.021(5) .
O1 C7 1.193(8) .
O2 C7 1.352(8) .
O2 C8 1.465(8) .
O3 C10 1.180(9) .
O4 C10 1.333(8) .
O4 C11 1.449(11) .
O5 C15 1.313(7) .
N7 C13 1.305(8) .
N7 C1 1.433(8) .
C1 C6 1.381(9) .
C1 C2 1.394(9) .
C2 C3 1.374(9) .
C2 H2 0.9500 .
C3 C4 1.376(9) .
C3 C7 1.506(9) .
C4 C5 1.399(9) .
C4 H4 0.9500 .
C5 C6 1.389(9) .
C5 C10 1.491(9) .
C6 H6 0.9500 .
C8 C9 1.452(14) .
C8 H8A 0.9900 .
C8 H8B 0.9900 .
C9 H9A 0.9800 .
C9 H9B 0.9800 .
C9 H9C 0.9800 .
C11 C12 1.461(13) .
C11 H11A 0.9900 .
C11 H11B 0.9900 .
C12 H12A 0.9800 .
C12 H12B 0.9800 .
C12 H12C 0.9800 .
C13 C14 1.430(8) .
C13 H13 0.9500 .
C14 C19 1.424(9) .
C14 C15 1.423(8) .
C15 C16 1.404(9) .
C16 C17 1.371(10) .
C16 H16 0.9500 .
C17 C18 1.409(10) .
C17 H17 0.9500 .
C18 C19 1.361(9) .
C18 H18 0.9500 .
C19 H19 0.9500 .

loop_
_geom_torsion_atom_site_label_1
_geom_torsion_atom_site_label_2
_geom_torsion_atom_site_label_3
_geom_torsion_atom_site_label_4
_geom_torsion
_geom_torsion_site_symmetry_1
O5 Cu1 O5 C15 -14(43) 3_647
N7 Cu1 O5 C15 -158.5(5) 3_647
N7 Cu1 O5 C15 21.5(5) .
O5 Cu1 N7 C13 -18.1(5) .
O5 Cu1 N7 C13 161.9(5) 3_647
N7 Cu1 N7 C13 138.6(9) 3_647
O5 Cu1 N7 C1 171.1(4) .
O5 Cu1 N7 C1 -8.9(4) 3_647
N7 Cu1 N7 C1 -32.1(10) 3_647
C13 N7 C1 C6 -47.0(7) .
Cu1 N7 C1 C6 124.3(5) .
C13 N7 C1 C2 131.1(6) .
Cu1 N7 C1 C2 -57.6(7) .
C6 C1 C2 C3 3.0(9) .
N7 C1 C2 C3 -175.1(5) .
C1 C2 C3 C4 -2.4(9) .
C1 C2 C3 C7 175.0(5) .
C2 C3 C4 C5 0.3(9) .
C7 C3 C4 C5 -176.9(6) .
C3 C4 C5 C6 1.2(9) .
C3 C4 C5 C10 179.5(6) .
C2 C1 C6 C5 -1.4(9) .
N7 C1 C6 C5 176.6(5) .
C4 C5 C6 C1 -0.7(9) .
C10 C5 C6 C1 -178.9(6) .
C8 O2 C7 O1 -4.8(9) .
C8 O2 C7 C3 173.9(5) .
C2 C3 C7 O1 10.7(9) .
C4 C3 C7 O1 -172.0(6) .
C2 C3 C7 O2 -167.9(5) .
C4 C3 C7 O2 9.4(8) .
C7 O2 C8 C9 178.7(9) .
C11 O4 C10 O3 -3.9(12) .
C11 O4 C10 C5 174.9(7) .
C6 C5 C10 O3 173.7(8) .
C4 C5 C10 O3 -4.5(12) .
C6 C5 C10 O4 -5.1(9) .
C4 C5 C10 O4 176.7(6) .
C10 O4 C11 C12 171.3(8) .
C1 N7 C13 C14 -179.0(6) .
Cu1 N7 C13 C14 9.7(8) .
N7 C13 C14 C19 -178.8(5) .
N7 C13 C14 C15 4.0(9) .
Cu1 O5 C15 C16 166.9(4) .
Cu1 O5 C15 C14 -14.8(8) .
C19 C14 C15 O5 -179.4(5) .
C13 C14 C15 O5 -2.3(9) .
C19 C14 C15 C16 -1.1(8) .
C13 C14 C15 C16 176.1(5) .
O5 C15 C16 C17 179.4(6) .
C14 C15 C16 C17 1.1(9) .
C15 C16 C17 C18 0.3(10) .
C16 C17 C18 C19 -1.5(9) .
C17 C18 C19 C14 1.5(9) .
C15 C14 C19 C18 -0.1(9) .
C13 C14 C19 C18 -177.5(6) .
